data_4337989
loop_
_publ_author_name
'Lo, Warrick K. C.'
'Cavigliasso, Germ\'an'
'Stranger, Robert'
'Crowley, James D.'
'Blackman, Allan G.'

_publ_section_title
;
 Five-Coordinate [Pt(II)(bipyridine)2(phosphine)](n+) Complexes:
 Long-Lived Intermediates in Ligand Substitution Reactions of
 [Pt(bipyridine)2](2+) with Phosphine Ligands.
;
_journal_issue 7
_journal_name_full 'Inorganic chemistry'
_journal_page_first 3595
_journal_paper_doi 10.1021/ic403089j
_journal_volume 53
_journal_year 2014
_chemical_formula_sum 'C76 H80 N8 O23 P2 Pt2 S4'
_chemical_formula_weight 2053.84
_chemical_name_systematic
;
 ?
;
_space_group_IT_number 14
_symmetry_cell_setting monoclinic
_symmetry_space_group_name_Hall '-P 2ybc'
_symmetry_space_group_name_H-M 'P 1 21/c 1'
_atom_sites_solution_hydrogens geom
_atom_sites_solution_primary direct
_atom_sites_solution_secondary difmap
_audit_creation_method SHELXL-97
_cell_angle_alpha 90.00
_cell_angle_beta 103.382(4)
_cell_angle_gamma 90.00
_cell_formula_units_Z 2
_cell_length_a 11.8665(4)
_cell_length_b 24.5917(7)
_cell_length_c 15.8557(7)
_cell_measurement_reflns_used 19426
_cell_measurement_temperature 100.0(2)
_cell_measurement_theta_max 29.6930
_cell_measurement_theta_min 3.2610
_cell_volume 4501.3(3)
_computing_cell_refinement
;
CrysAlisPro, Agilent Technologies,
Version 1.171.36.28 (release 01-02-2013 CrysAlis171 .NET)
(compiled Feb  1 2013,16:14:44)
;
_computing_data_collection
;
CrysAlisPro, Agilent Technologies,
Version 1.171.36.28 (release 01-02-2013 CrysAlis171 .NET)
(compiled Feb  1 2013,16:14:44)
;
_computing_data_reduction
;
CrysAlisPro, Agilent Technologies,
Version 1.171.36.28 (release 01-02-2013 CrysAlis171 .NET)
(compiled Feb  1 2013,16:14:44)
;
_computing_molecular_graphics 'Bruker SHELXTL'
_computing_publication_material 'Bruker SHELXTL'
_computing_structure_refinement 'SHELXL-97 (Sheldrick, 2008)'
_computing_structure_solution 'SIR97 (Altomare et al., 1997)'
_diffrn_ambient_temperature 100.0(2)
_diffrn_detector_area_resol_mean 5.1725
_diffrn_measured_fraction_theta_full 0.998
_diffrn_measured_fraction_theta_max 0.998
_diffrn_measurement_device_type 'SuperNova, Dual, Cu at zero, Atlas'
_diffrn_measurement_method '\w scans'
_diffrn_radiation_monochromator mirror
_diffrn_radiation_source 'SuperNova (Mo) X-ray Source'
_diffrn_radiation_type 'Mo K\a'
_diffrn_radiation_wavelength 0.71070
_diffrn_reflns_av_R_equivalents 0.0585
_diffrn_reflns_av_sigmaI/netI 0.0413
_diffrn_reflns_limit_h_max 14
_diffrn_reflns_limit_h_min -14
_diffrn_reflns_limit_k_max 30
_diffrn_reflns_limit_k_min -30
_diffrn_reflns_limit_l_max 19
_diffrn_reflns_limit_l_min -19
_diffrn_reflns_number 46506
_diffrn_reflns_theta_full 26.37
_diffrn_reflns_theta_max 26.37
_diffrn_reflns_theta_min 2.95
_exptl_absorpt_coefficient_mu 3.305
_exptl_absorpt_correction_T_max 1.020
_exptl_absorpt_correction_T_min 0.561
_exptl_absorpt_correction_type multi-scan
_exptl_absorpt_process_details
;
CrysAlisPro, Agilent Technologies,
Version 1.171.36.28 (release 01-02-2013 CrysAlis171 .NET)
(compiled Feb  1 2013,16:14:44)
Numerical absorption correction based on gaussian integration over
            a multifaceted crystal model
;
_exptl_crystal_colour yellow
_exptl_crystal_density_diffrn 1.515
_exptl_crystal_density_method 'not measured'
_exptl_crystal_description triangular
_exptl_crystal_F_000 2052
_exptl_crystal_size_max 0.44
_exptl_crystal_size_mid 0.27
_exptl_crystal_size_min 0.17
_refine_diff_density_max 5.418
_refine_diff_density_min -2.944
_refine_diff_density_rms 0.230
_refine_ls_extinction_method none
_refine_ls_goodness_of_fit_ref 1.080
_refine_ls_hydrogen_treatment constr
_refine_ls_matrix_type full
_refine_ls_number_parameters 604
_refine_ls_number_reflns 9184
_refine_ls_number_restraints 79
_refine_ls_restrained_S_all 1.080
_refine_ls_R_factor_all 0.1033
_refine_ls_R_factor_gt 0.0836
_refine_ls_shift/su_max 0.002
_refine_ls_shift/su_mean 0.000
_refine_ls_structure_factor_coef Fsqd
_refine_ls_weighting_details 'calc w=1/[\s^2^(Fo^2^)+(0.1139P)^2^+66.5705P] where P=(Fo^2^+2Fc^2^)/3'
_refine_ls_weighting_scheme calc
_refine_ls_wR_factor_gt 0.2181
_refine_ls_wR_factor_ref 0.2358
_reflns_number_gt 7425
_reflns_number_total 9184
_reflns_threshold_expression >2\s(I)
_cod_data_source_file ic403089j_si_003.cif
_cod_data_source_block wkl_ptn4p_2
_cod_depositor_comments 'Adding full bibliography for 4337989--4337990.cif.'
_cod_original_sg_symbol_H-M P2(1)/c
_cod_database_code 4337989

loop_
_symmetry_equiv_pos_as_xyz
'x, y, z'
'-x, y+1/2, -z+1/2'
'-x, -y, -z'
'x, -y-1/2, z-1/2'

loop_
_atom_site_label
_atom_site_type_symbol
_atom_site_fract_x
_atom_site_fract_y
_atom_site_fract_z
_atom_site_U_iso_or_equiv
_atom_site_adp_type
_atom_site_occupancy
_atom_site_symmetry_multiplicity
_atom_site_calc_flag
_atom_site_refinement_flags
_atom_site_disorder_assembly
_atom_site_disorder_group
Pt1 Pt 0.69040(4) 0.992449(16) 0.21545(3) 0.03900(18) Uani 1 1 d . . .
P1 P 0.7821(2) 1.06356(10) 0.29213(18) 0.0320(6) Uani 1 1 d . . .
N1 N 0.7032(8) 1.0180(4) 0.0950(6) 0.038(2) Uani 1 1 d . . .
N2 N 0.6014(6) 0.9298(3) 0.1387(5) 0.0293(17) Uani 1 1 d . . .
N3 N 0.6548(9) 0.9603(4) 0.3257(7) 0.050(2) Uani 1 1 d . . .
N4 N 0.8401(13) 0.9092(6) 0.2813(12) 0.092(5) Uani 1 1 d U . .
C1 C 0.7533(10) 1.0638(5) 0.0759(9) 0.048(3) Uani 1 1 d . . .
H1 H 0.7858 1.0880 0.1217 0.058 Uiso 1 1 calc R . .
C2 C 0.7599(12) 1.0772(5) -0.0063(9) 0.057(3) Uani 1 1 d . . .
H2 H 0.7973 1.1097 -0.0173 0.069 Uiso 1 1 calc R . .
C3 C 0.7108(12) 1.0423(5) -0.0732(10) 0.057(3) Uani 1 1 d . . .
H3 H 0.7122 1.0511 -0.1313 0.068 Uiso 1 1 calc R . .
C4 C 0.6601(11) 0.9950(5) -0.0549(9) 0.050(3) Uani 1 1 d . . .
H4A H 0.6270 0.9704 -0.1000 0.060 Uiso 1 1 calc R . .
C5 C 0.6577(10) 0.9836(5) 0.0301(8) 0.043(2) Uani 1 1 d . . .
C6 C 0.6033(9) 0.9341(4) 0.0539(8) 0.041(2) Uani 1 1 d . . .
C7 C 0.5553(11) 0.8932(5) -0.0039(8) 0.050(3) Uani 1 1 d . . .
H7 H 0.5579 0.8956 -0.0632 0.061 Uiso 1 1 calc R . .
C8 C 0.5045(11) 0.8497(5) 0.0253(9) 0.056(3) Uani 1 1 d . . .
H8 H 0.4719 0.8214 -0.0136 0.067 Uiso 1 1 calc R . .
C9 C 0.5003(11) 0.8467(5) 0.1107(9) 0.055(3) Uani 1 1 d . . .
H9 H 0.4625 0.8172 0.1314 0.066 Uiso 1 1 calc R . .
C10 C 0.5525(10) 0.8877(5) 0.1665(8) 0.046(3) Uani 1 1 d . . .
H10 H 0.5529 0.8851 0.2263 0.055 Uiso 1 1 calc R . .
C11 C 0.5634(12) 0.9801(5) 0.3465(10) 0.057(3) Uani 1 1 d . . .
H11 H 0.5220 1.0086 0.3123 0.069 Uiso 1 1 calc R . .
C12 C 0.5237(18) 0.9607(8) 0.4181(12) 0.085(6) Uani 1 1 d . . .
H12 H 0.4602 0.9776 0.4347 0.102 Uiso 1 1 calc R . .
C13 C 0.575(2) 0.9199(9) 0.4603(14) 0.097(6) Uani 1 1 d . . .
H13 H 0.5435 0.9043 0.5047 0.116 Uiso 1 1 calc R . .
C14 C 0.6693(19) 0.8988(7) 0.4441(10) 0.090(7) Uani 1 1 d . . .
H14 H 0.7084 0.8707 0.4804 0.108 Uiso 1 1 calc R . .
C15 C 0.7161(13) 0.9178(5) 0.3707(9) 0.062(4) Uani 1 1 d . . .
C16 C 0.8170(14) 0.8960(6) 0.3553(11) 0.068(4) Uani 1 1 d U . .
C17 C 0.8933(19) 0.8620(8) 0.4097(17) 0.117(8) Uani 1 1 d U . .
H17 H 0.8794 0.8515 0.4640 0.141 Uiso 1 1 calc R . .
C19 C 1.0134(19) 0.8546(8) 0.3109(19) 0.109(7) Uani 1 1 d U . .
H19 H 1.0786 0.8393 0.2942 0.131 Uiso 1 1 calc R . .
C20 C 0.9360(17) 0.8917(8) 0.2541(17) 0.109(7) Uani 1 1 d U . .
H20 H 0.9508 0.9033 0.2006 0.131 Uiso 1 1 calc R . .
C21 C 0.7851(8) 1.0632(4) 0.4072(7) 0.034(2) Uani 1 1 d . . .
C22 C 0.7216(9) 1.1004(4) 0.4439(7) 0.039(2) Uani 1 1 d . . .
H22 H 0.6784 1.1282 0.4091 0.046 Uiso 1 1 calc R . .
C23 C 0.7216(11) 1.0968(5) 0.5312(8) 0.048(3) Uani 1 1 d . . .
H23 H 0.6782 1.1220 0.5562 0.058 Uiso 1 1 calc R . .
C24 C 0.7848(11) 1.0565(5) 0.5817(9) 0.050(3) Uani 1 1 d . . .
H24 H 0.7839 1.0537 0.6413 0.061 Uiso 1 1 calc R . .
C25 C 0.8489(9) 1.0204(4) 0.5459(8) 0.041(2) Uani 1 1 d . . .
H25 H 0.8922 0.9928 0.5811 0.050 Uiso 1 1 calc R . .
C26 C 0.8513(8) 1.0238(4) 0.4591(8) 0.038(2) Uani 1 1 d . . .
H26 H 0.8977 0.9994 0.4352 0.045 Uiso 1 1 calc R . .
C27 C 0.9339(9) 1.0683(4) 0.2883(7) 0.038(2) Uani 1 1 d . . .
C28 C 1.0054(9) 1.1058(5) 0.3417(8) 0.041(2) Uani 1 1 d . . .
H28 H 0.9757 1.1267 0.3821 0.050 Uiso 1 1 calc R . .
C29 C 1.1192(10) 1.1129(6) 0.3361(8) 0.051(3) Uani 1 1 d . . .
H29 H 1.1671 1.1391 0.3712 0.061 Uiso 1 1 calc R . .
C30 C 1.1617(10) 1.0815(6) 0.2795(8) 0.055(3) Uani 1 1 d . A .
C31 C 1.0948(11) 1.0427(6) 0.2273(8) 0.055(3) Uani 1 1 d . . .
H31 H 1.1263 1.0208 0.1890 0.066 Uiso 1 1 calc R . .
C32 C 0.9772(9) 1.0368(5) 0.2329(8) 0.046(3) Uani 1 1 d . . .
H32 H 0.9290 1.0107 0.1978 0.055 Uiso 1 1 calc R . .
C33 C 0.7137(9) 1.1284(4) 0.2523(7) 0.037(2) Uani 1 1 d . . .
C34 C 0.5945(9) 1.1316(4) 0.2320(7) 0.039(2) Uani 1 1 d . . .
H34 H 0.5505 1.1000 0.2373 0.046 Uiso 1 1 calc R . .
C35 C 0.5373(10) 1.1798(4) 0.2039(7) 0.041(2) Uani 1 1 d . . .
H35 H 0.4551 1.1814 0.1909 0.049 Uiso 1 1 calc R . .
C36 C 0.6004(12) 1.2248(5) 0.1952(8) 0.050(3) Uani 1 1 d . B .
C37 C 0.7206(14) 1.2225(5) 0.2134(9) 0.063(4) Uani 1 1 d . . .
H37 H 0.7637 1.2541 0.2063 0.076 Uiso 1 1 calc R . .
C38 C 0.7778(11) 1.1746(5) 0.2419(10) 0.054(3) Uani 1 1 d . . .
H38 H 0.8600 1.1731 0.2542 0.065 Uiso 1 1 calc R . .
C18 C 0.991(2) 0.8430(10) 0.384(2) 0.140(10) Uani 1 1 d U . .
H18 H 1.0437 0.8203 0.4232 0.168 Uiso 1 1 calc R . .
O90 O 0.9657(11) 0.7326(5) 0.2600(9) 0.094(4) Uani 1 1 d . . .
H90A H 0.9675 0.7308 0.2054 0.113 Uiso 1 1 d . . .
H90B H 0.8924 0.7407 0.2468 0.113 Uiso 1 1 d . . .
O92 O 1.0239(17) 1.2261(6) 0.4184(13) 0.092(6) Uani 0.65 1 d P . .
H92A H 0.9640 1.2418 0.4265 0.110 Uiso 0.65 1 d P . .
H92B H 1.0919 1.2409 0.4327 0.110 Uiso 0.65 1 d P . .
O91 O 0.2744(15) 1.2583(9) 0.2848(15) 0.047(6) Uani 0.35 1 d PU . .
H91A H 0.2220 1.2515 0.3127 0.056 Uiso 0.35 1 d P . .
H91B H 0.2504 1.2364 0.2429 0.056 Uiso 0.35 1 d P . .
O94 O 1.247(2) 1.2756(11) 0.4650(16) 0.061(7) Uani 0.35 1 d PU . .
H94A H 1.1795 1.2754 0.4304 0.073 Uiso 0.35 1 d P . .
H94B H 1.2506 1.2698 0.5187 0.073 Uiso 0.35 1 d P . .
O93 O 0.823(3) 1.2772(9) 0.4445(14) 0.079(9) Uani 0.40 1 d P . .
H93A H 0.8606 1.2930 0.4913 0.094 Uiso 0.40 1 d P . .
H93B H 0.8631 1.2693 0.4075 0.094 Uiso 0.40 1 d P . .
O95 O 1.1351(13) 1.1304(6) 0.0363(8) 0.105(4) Uani 1 1 d . . .
H95A H 1.1880 1.1239 0.0822 0.126 Uiso 1 1 d . . .
H95B H 1.1671 1.1574 0.0155 0.126 Uiso 1 1 d . . .
O96 O 0.9415(11) 1.3281(6) 0.5962(9) 0.097(4) Uani 1 1 d . . .
H96A H 0.9997 1.3404 0.5779 0.116 Uiso 1 1 d . . .
H96B H 0.9717 1.3091 0.6417 0.116 Uiso 1 1 d . . .
O99 O 1.029(2) 1.0407(13) -0.0553(16) 0.123(13) Uani 0.50 1 d P . .
H99A H 1.0615 1.0683 -0.0268 0.148 Uiso 0.50 1 d P . .
H99B H 0.9656 1.0405 -0.0379 0.148 Uiso 0.50 1 d P . .
O98 O 0.408(4) 1.287(2) -0.126(2) 0.077(14) Uani 0.25 1 d P . .
H98A H 0.4260 1.2834 -0.0709 0.093 Uiso 0.25 1 d P . .
H98B H 0.3988 1.3217 -0.1317 0.093 Uiso 0.25 1 d P . .
S1 S 1.3047(3) 1.0921(3) 0.2679(3) 0.0886(17) Uani 1 1 d D . .
O1 O 1.290(5) 1.122(3) 0.194(4) 0.15(3) Uani 0.40 1 d P A 1
O2 O 1.333(3) 1.0410(10) 0.2468(19) 0.085(9) Uani 0.40 1 d PDU A 1
O3 O 1.376(2) 1.093(2) 0.3439(19) 0.091(13) Uani 0.40 1 d P A 1
O10 O 1.308(3) 1.1052(15) 0.185(2) 0.066(9) Uani 0.60 1 d P A 2
O11 O 1.365(3) 1.0429(16) 0.293(3) 0.136(11) Uani 0.60 1 d PU A 2
O12 O 1.3539(15) 1.1365(11) 0.3306(12) 0.072(6) Uani 0.60 1 d P A 2
S2 S 0.5257(5) 1.28642(15) 0.1543(3) 0.0794(14) Uani 1 1 d . . .
O4 O 0.438(2) 1.2927(8) 0.1988(14) 0.051(5) Uani 0.50 1 d PU B 1
O7 O 0.471(3) 1.2749(12) 0.0595(13) 0.113(13) Uani 0.50 1 d P B 1
O8 O 0.589(3) 1.3281(12) 0.164(2) 0.090(9) Uani 0.50 1 d PU B 1
O5 O 0.5608(18) 1.2935(10) 0.0736(17) 0.077(8) Uani 0.50 1 d P B 2
O6 O 0.604(4) 1.3300(12) 0.216(2) 0.132(16) Uani 0.50 1 d P B 2
O9 O 0.410(3) 1.2849(15) 0.165(2) 0.098(11) Uani 0.50 1 d PU B 2

loop_
_atom_site_aniso_label
_atom_site_aniso_U_11
_atom_site_aniso_U_22
_atom_site_aniso_U_33
_atom_site_aniso_U_23
_atom_site_aniso_U_13
_atom_site_aniso_U_12
Pt1 0.0363(3) 0.0271(2) 0.0555(3) -0.00680(17) 0.01438(19) -0.00763(15)
P1 0.0198(11) 0.0241(12) 0.0560(16) -0.0060(10) 0.0165(11) -0.0046(9)
N1 0.032(4) 0.030(4) 0.054(5) -0.001(4) 0.015(4) 0.004(3)
N2 0.015(3) 0.028(4) 0.043(5) -0.004(3) 0.002(3) 0.002(3)
N3 0.057(6) 0.038(5) 0.055(6) -0.019(4) 0.016(5) -0.022(5)
N4 0.075(9) 0.055(8) 0.140(13) -0.009(8) 0.013(9) 0.022(7)
C1 0.047(6) 0.033(6) 0.067(8) -0.005(5) 0.018(6) 0.000(5)
C2 0.069(9) 0.037(6) 0.076(9) 0.004(6) 0.035(7) -0.005(6)
C3 0.056(8) 0.051(7) 0.067(8) 0.005(6) 0.021(6) -0.002(6)
C4 0.041(6) 0.045(7) 0.061(8) -0.003(5) 0.006(6) 0.008(5)
C5 0.033(5) 0.040(6) 0.057(7) 0.001(5) 0.013(5) 0.007(4)
C6 0.029(5) 0.030(5) 0.059(7) -0.005(5) 0.001(5) 0.005(4)
C7 0.051(7) 0.042(6) 0.056(7) -0.008(5) 0.008(6) -0.002(5)
C8 0.064(8) 0.040(6) 0.055(7) -0.013(5) -0.001(6) -0.013(6)
C9 0.056(7) 0.033(6) 0.068(8) -0.004(5) -0.002(6) -0.010(5)
C10 0.048(7) 0.038(6) 0.047(6) -0.006(5) 0.004(5) -0.012(5)
C11 0.058(8) 0.041(6) 0.078(9) -0.011(6) 0.026(7) -0.022(6)
C12 0.107(14) 0.074(11) 0.086(11) -0.014(9) 0.046(10) -0.050(11)
C13 0.104(16) 0.084(14) 0.101(15) -0.004(11) 0.022(13) -0.051(13)
C14 0.113(15) 0.075(11) 0.056(9) 0.009(8) -0.032(10) -0.065(11)
C15 0.067(9) 0.030(6) 0.074(9) 0.016(6) -0.018(7) -0.028(6)
C16 0.066(9) 0.048(7) 0.077(10) 0.006(7) -0.005(8) -0.016(7)
C17 0.108(14) 0.068(11) 0.150(17) -0.005(11) -0.022(13) 0.046(10)
C19 0.081(12) 0.063(11) 0.18(2) -0.036(13) 0.020(14) 0.007(9)
C20 0.079(11) 0.075(11) 0.170(18) -0.036(12) 0.020(12) 0.031(9)
C21 0.024(4) 0.025(4) 0.056(6) -0.003(4) 0.016(4) -0.007(4)
C22 0.040(6) 0.024(5) 0.057(7) -0.003(4) 0.022(5) 0.002(4)
C23 0.058(7) 0.033(5) 0.063(7) -0.003(5) 0.034(6) 0.003(5)
C24 0.051(7) 0.045(7) 0.062(7) -0.001(6) 0.025(6) -0.008(5)
C25 0.030(5) 0.033(5) 0.061(7) 0.001(5) 0.010(5) -0.003(4)
C26 0.023(5) 0.029(5) 0.064(7) -0.010(5) 0.015(5) -0.007(4)
C27 0.032(5) 0.038(5) 0.049(6) -0.004(5) 0.018(5) -0.004(4)
C28 0.028(5) 0.044(6) 0.056(7) -0.006(5) 0.017(5) -0.015(4)
C29 0.037(6) 0.065(8) 0.052(7) 0.001(6) 0.013(5) -0.015(5)
C30 0.027(5) 0.095(10) 0.047(7) 0.011(7) 0.014(5) -0.008(6)
C31 0.041(7) 0.078(9) 0.052(7) 0.000(6) 0.020(6) 0.014(6)
C32 0.029(5) 0.053(7) 0.055(7) -0.013(5) 0.011(5) -0.004(5)
C33 0.042(6) 0.022(5) 0.054(6) -0.004(4) 0.024(5) -0.004(4)
C34 0.040(6) 0.029(5) 0.049(6) 0.003(4) 0.015(5) -0.002(4)
C35 0.048(6) 0.039(6) 0.040(6) 0.008(4) 0.021(5) 0.009(5)
C36 0.075(9) 0.032(6) 0.060(7) 0.007(5) 0.048(7) 0.009(5)
C37 0.101(11) 0.024(6) 0.084(10) 0.002(6) 0.060(9) -0.005(6)
C38 0.043(6) 0.033(6) 0.092(10) 0.000(6) 0.028(6) -0.009(5)
C18 0.110(16) 0.082(14) 0.20(2) -0.010(16) -0.017(18) 0.034(12)
O90 0.079(8) 0.076(8) 0.126(10) -0.013(7) 0.021(7) 0.018(6)
O92 0.115(14) 0.052(9) 0.136(16) -0.047(10) 0.087(13) -0.038(9)
O91 0.009(7) 0.057(11) 0.076(12) -0.052(10) 0.013(8) -0.012(7)
O94 0.060(12) 0.078(14) 0.057(12) -0.046(11) 0.039(10) -0.025(11)
O93 0.16(3) 0.051(13) 0.039(11) -0.005(10) 0.050(14) 0.051(15)
O95 0.123(11) 0.109(11) 0.082(8) 0.013(7) 0.019(8) 0.005(9)
O96 0.087(8) 0.099(9) 0.117(10) 0.018(8) 0.050(8) 0.028(7)
O99 0.121(19) 0.18(3) 0.101(17) -0.109(19) 0.102(16) -0.12(2)
O98 0.08(3) 0.12(4) 0.038(19) 0.02(2) 0.019(18) 0.05(3)
S1 0.0318(17) 0.176(6) 0.063(2) 0.019(3) 0.0212(17) -0.015(2)
O1 0.04(2) 0.32(9) 0.10(4) 0.11(5) 0.02(2) -0.03(4)
O2 0.054(14) 0.15(2) 0.048(13) 0.006(14) 0.006(11) -0.023(14)
O3 0.017(11) 0.20(4) 0.058(16) 0.02(2) 0.009(10) -0.007(19)
O10 0.042(14) 0.118(17) 0.050(12) -0.040(13) 0.033(11) -0.044(12)
O11 0.107(17) 0.151(19) 0.16(2) 0.020(16) 0.059(16) -0.016(14)
O12 0.034(9) 0.137(18) 0.046(10) -0.030(11) 0.014(7) -0.041(11)
S2 0.129(4) 0.0411(18) 0.091(3) 0.0300(19) 0.071(3) 0.035(2)
O4 0.065(9) 0.039(7) 0.051(8) -0.001(6) 0.017(7) 0.017(7)
O7 0.18(3) 0.11(2) 0.046(12) 0.003(12) 0.021(16) 0.11(2)
O8 0.109(15) 0.052(12) 0.113(17) 0.036(13) 0.036(14) 0.004(11)
O5 0.039(10) 0.087(16) 0.103(19) 0.055(14) 0.009(11) 0.006(10)
O6 0.24(5) 0.053(16) 0.10(2) 0.004(17) 0.05(3) 0.06(2)
O9 0.095(14) 0.095(14) 0.105(14) 0.011(9) 0.026(9) 0.002(9)

loop_
_atom_type_symbol
_atom_type_description
_atom_type_scat_dispersion_real
_atom_type_scat_dispersion_imag
_atom_type_scat_source
C C 0.0033 0.0016 'International Tables Vol C Tables 4.2.6.8 and 6.1.1.4'
H H 0.0000 0.0000 'International Tables Vol C Tables 4.2.6.8 and 6.1.1.4'
N N 0.0061 0.0033 'International Tables Vol C Tables 4.2.6.8 and 6.1.1.4'
O O 0.0106 0.0060 'International Tables Vol C Tables 4.2.6.8 and 6.1.1.4'
P P 0.1023 0.0942 'International Tables Vol C Tables 4.2.6.8 and 6.1.1.4'
S S 0.1246 0.1234 'International Tables Vol C Tables 4.2.6.8 and 6.1.1.4'
Pt Pt -1.7033 8.3905 'International Tables Vol C Tables 4.2.6.8 and 6.1.1.4'

loop_
_geom_angle_atom_site_label_1
_geom_angle_atom_site_label_2
_geom_angle_atom_site_label_3
_geom_angle
N1 Pt1 N3 170.9(4)
N1 Pt1 N2 79.6(3)
N3 Pt1 N2 92.1(3)
N1 Pt1 P1 97.7(3)
N3 Pt1 P1 90.5(2)
N2 Pt1 P1 176.6(2)
N1 Pt1 N4 113.6(5)
N3 Pt1 N4 68.4(5)
N2 Pt1 N4 82.4(4)
P1 Pt1 N4 100.5(3)
C21 P1 C27 104.2(5)
C21 P1 C33 104.7(5)
C27 P1 C33 107.2(5)
C21 P1 Pt1 115.6(3)
C27 P1 Pt1 112.8(4)
C33 P1 Pt1 111.6(4)
C1 N1 C5 118.4(10)
C1 N1 Pt1 126.9(8)
C5 N1 Pt1 114.7(7)
C10 N2 C6 120.2(9)
C10 N2 Pt1 126.1(7)
C6 N2 Pt1 113.5(6)
C11 N3 C15 121.7(13)
C11 N3 Pt1 114.9(10)
C15 N3 Pt1 123.2(10)
C16 N4 C20 124.3(18)
C16 N4 Pt1 105.9(11)
C20 N4 Pt1 128.5(16)
N1 C1 C2 123.0(12)
C1 C2 C3 118.5(12)
C4 C3 C2 119.4(13)
C3 C4 C5 119.2(12)
N1 C5 C4 121.6(11)
N1 C5 C6 116.5(10)
C4 C5 C6 121.9(11)
N2 C6 C7 120.1(11)
N2 C6 C5 115.4(9)
C7 C6 C5 124.6(11)
C8 C7 C6 119.3(12)
C7 C8 C9 120.0(11)
C8 C9 C10 118.5(12)
N2 C10 C9 121.8(11)
N3 C11 C12 122.2(16)
C13 C12 C11 119(2)
C12 C13 C14 122(2)
C13 C14 C15 121.6(18)
N3 C15 C16 125.3(14)
N3 C15 C14 113.4(16)
C16 C15 C14 121.1(15)
N4 C16 C17 118(2)
N4 C16 C15 115.6(14)
C17 C16 C15 126.5(19)
C16 C17 C18 120(3)
C18 C19 C20 118(2)
N4 C20 C19 117(2)
C26 C21 C22 119.8(10)
C26 C21 P1 118.3(8)
C22 C21 P1 121.9(8)
C23 C22 C21 119.9(10)
C24 C23 C22 119.9(11)
C25 C24 C23 120.2(12)
C24 C25 C26 120.8(11)
C25 C26 C21 119.3(10)
C32 C27 C28 120.0(10)
C32 C27 P1 120.7(8)
C28 C27 P1 119.2(8)
C29 C28 C27 120.5(11)
C30 C29 C28 119.0(11)
C29 C30 C31 122.3(11)
C29 C30 S1 119.6(10)
C31 C30 S1 118.0(10)
C30 C31 C32 117.7(11)
C27 C32 C31 120.3(11)
C34 C33 C38 118.9(10)
C34 C33 P1 118.6(7)
C38 C33 P1 122.6(9)
C33 C34 C35 121.6(10)
C36 C35 C34 119.1(11)
C35 C36 C37 120.6(11)
C35 C36 S2 119.0(10)
C37 C36 S2 120.4(9)
C38 C37 C36 120.4(11)
C37 C38 C33 119.5(12)
C19 C18 C17 123(3)
O3 S1 O2 95(3)
O3 S1 O1 136(3)
O2 S1 O1 106(4)
O3 S1 O10 137.2(18)
O2 S1 O10 85.1(19)
O1 S1 O10 21(4)
O3 S1 O11 65(2)
O2 S1 O11 31.0(18)
O1 S1 O11 131(4)
O10 S1 O11 110(2)
O3 S1 O12 46(2)
O2 S1 O12 138.8(16)
O1 S1 O12 98(3)
O10 S1 O12 111.9(15)
O11 S1 O12 110(2)
O3 S1 C30 109.7(12)
O2 S1 C30 101.0(16)
O1 S1 C30 104(3)
O10 S1 C30 112.2(14)
O11 S1 C30 106.2(14)
O12 S1 C30 105.9(9)
O8 S2 O4 110.0(19)
O8 S2 O9 125(2)
O4 S2 O9 24.0(15)
O8 S2 O5 74.0(18)
O4 S2 O5 146.7(13)
O9 S2 O5 126.6(16)
O8 S2 O7 112(2)
O4 S2 O7 108.5(17)
O9 S2 O7 85(2)
O5 S2 O7 45.0(15)
O8 S2 O6 29.9(16)
O4 S2 O6 90.6(18)
O9 S2 O6 112(2)
O5 S2 O6 102.6(18)
O7 S2 O6 142.0(19)
O8 S2 C36 114.4(15)
O4 S2 C36 106.0(9)
O9 S2 C36 110.0(15)
O5 S2 C36 101.6(10)
O7 S2 C36 105.2(9)
O6 S2 C36 100.2(13)

loop_
_geom_bond_atom_site_label_1
_geom_bond_atom_site_label_2
_geom_bond_distance
Pt1 N1 2.049(9)
Pt1 N3 2.050(11)
Pt1 N2 2.091(8)
Pt1 P1 2.260(2)
Pt1 N4 2.753(14)
P1 C21 1.817(11)
P1 C27 1.820(10)
P1 C33 1.833(11)
N1 C1 1.341(14)
N1 C5 1.344(15)
N2 C10 1.314(14)
N2 C6 1.353(15)
N3 C11 1.300(17)
N3 C15 1.375(17)
N4 C16 1.31(2)
N4 C20 1.38(2)
C1 C2 1.364(18)
C2 C3 1.383(19)
C3 C4 1.372(18)
C4 C5 1.384(18)
C5 C6 1.469(16)
C6 C7 1.391(16)
C7 C8 1.360(18)
C8 C9 1.368(19)
C9 C10 1.388(15)
C11 C12 1.41(2)
C12 C13 1.28(3)
C13 C14 1.31(3)
C14 C15 1.48(2)
C15 C16 1.38(2)
C16 C17 1.38(2)
C17 C18 1.39(4)
C19 C18 1.29(4)
C19 C20 1.45(3)
C21 C26 1.391(15)
C21 C22 1.394(14)
C22 C23 1.387(16)
C23 C24 1.381(18)
C24 C25 1.374(16)
C25 C26 1.386(17)
C27 C32 1.358(15)
C27 C28 1.399(15)
C28 C29 1.385(15)
C29 C30 1.365(19)
C30 C31 1.387(19)
C30 S1 1.768(11)
C31 C32 1.426(16)
C33 C34 1.378(15)
C33 C38 1.399(14)
C34 C35 1.388(15)
C35 C36 1.361(16)
C36 C37 1.39(2)
C36 S2 1.799(12)
C37 C38 1.382(18)
S1 O3 1.30(3)
S1 O2 1.363(19)
S1 O1 1.37(6)
S1 O10 1.37(3)
S1 O11 1.41(4)
S1 O12 1.50(2)
S2 O8 1.26(3)
S2 O4 1.40(2)
S2 O9 1.43(4)
S2 O5 1.45(2)
S2 O7 1.52(2)
S2 O6 1.59(4)
